data_7015074
loop_
_publ_author_name
'Zang, Hong-Ying'
'Lan, Ya-Qian'
'Li, Shun-Li'
'Yang, Guang-Sheng'
'Shao, Kui-Zhan'
'Wang, Xin-Long'
'Yan, Li-Kai'
'Su, Zhong-Min'

_publ_section_title
;
 Step-wise synthesis of inorganic-organic hybrid based on
 \g-octamolybdate-based tectons.
;
_journal_issue 13
_journal_name_full 'Dalton transactions (Cambridge, England : 2003)'
_journal_page_first 3176
_journal_page_last 3182
_journal_paper_doi 10.1039/c0dt00656d
_journal_volume 40
_journal_year 2011
_chemical_formula_moiety 'C18 H19 Mo4 N6 O14'
_chemical_formula_sum 'C18 H19 Mo4 N6 O14'
_chemical_formula_weight 927.14
_chemical_name_systematic
;
?
;
_space_group_IT_number 2
_symmetry_cell_setting triclinic
_symmetry_space_group_name_Hall '-P 1'
_symmetry_space_group_name_H-M 'P -1'
_atom_sites_solution_hydrogens geom
_atom_sites_solution_primary direct
_atom_sites_solution_secondary difmap
_audit_creation_method SHELXL-97
_cell_angle_alpha 65.0030(10)
_cell_angle_beta 70.1550(10)
_cell_angle_gamma 83.231(2)
_cell_formula_units_Z 2
_cell_length_a 10.3590(12)
_cell_length_b 11.7860(14)
_cell_length_c 12.5130(14)
_cell_measurement_reflns_used 'total reflection'
_cell_measurement_temperature 293(2)
_cell_measurement_theta_max 26.04
_cell_measurement_theta_min 1.33
_cell_volume 1301.8(3)
_computing_cell_refinement 'Bruker SMART'
_computing_data_collection 'Bruker SMART'
_computing_data_reduction 'Bruker SMART'
_computing_molecular_graphics 'Bruker SHELXTL'
_computing_publication_material 'Bruker SHELXTL'
_computing_structure_refinement 'SHELXL-97 (Sheldrick, 1997)'
_computing_structure_solution 'SHELXS-97 (Sheldrick, 1990)'
_diffrn_ambient_temperature 293(2)
_diffrn_measured_fraction_theta_full 0.988
_diffrn_measured_fraction_theta_max 0.988
_diffrn_measurement_device_type 'Bruker SMART APEX II CCD area-detector'
_diffrn_measurement_method '\f and \w scans'
_diffrn_radiation_monochromator graphite
_diffrn_radiation_source 'fine-focus sealed tube'
_diffrn_radiation_type MoK\a
_diffrn_radiation_wavelength 0.71069
_diffrn_reflns_av_R_equivalents 0.0239
_diffrn_reflns_av_sigmaI/netI 0.0543
_diffrn_reflns_limit_h_max 12
_diffrn_reflns_limit_h_min -12
_diffrn_reflns_limit_k_max 13
_diffrn_reflns_limit_k_min -14
_diffrn_reflns_limit_l_max 14
_diffrn_reflns_limit_l_min -12
_diffrn_reflns_number 6672
_diffrn_reflns_theta_full 25.00
_diffrn_reflns_theta_max 25.00
_diffrn_reflns_theta_min 1.90
_diffrn_standards_interval_time 0
_diffrn_standards_number 0
_exptl_absorpt_coefficient_mu 1.965
_exptl_absorpt_correction_T_max 0.731
_exptl_absorpt_correction_T_min 0.612
_exptl_absorpt_correction_type multi-scan
_exptl_absorpt_process_details 'SADABS (Sheldrick, 1996)'
_exptl_crystal_colour colorless
_exptl_crystal_density_diffrn 2.360
_exptl_crystal_density_method 'not measured'
_exptl_crystal_description sheet
_exptl_crystal_F_000 894
_exptl_crystal_size_max 0.34
_exptl_crystal_size_mid 0.21
_exptl_crystal_size_min 0.15
_refine_diff_density_max 0.546
_refine_diff_density_min -0.736
_refine_diff_density_rms 0.130
_refine_ls_extinction_method none
_refine_ls_goodness_of_fit_ref 1.022
_refine_ls_hydrogen_treatment constr
_refine_ls_matrix_type full
_refine_ls_number_parameters 379
_refine_ls_number_reflns 4531
_refine_ls_number_restraints 0
_refine_ls_restrained_S_all 1.022
_refine_ls_R_factor_all 0.0548
_refine_ls_R_factor_gt 0.0375
_refine_ls_shift/su_max 0.000
_refine_ls_shift/su_mean 0.000
_refine_ls_structure_factor_coef Fsqd
_refine_ls_weighting_details 'calc w=1/[\s^2^(Fo^2^)+(0.0320P)^2^+0.8121P] where P=(Fo^2^+2Fc^2^)/3'
_refine_ls_weighting_scheme calc
_refine_ls_wR_factor_gt 0.0748
_refine_ls_wR_factor_ref 0.0821
_reflns_number_gt 3538
_reflns_number_total 4531
_reflns_threshold_expression >2sigma(I)
_cod_data_source_file c0dt00656d.txt
_cod_data_source_block 3
_cod_depositor_comments
;
The following automatic conversions were performed:
'_symmetry_cell_setting' value 'Triclinic' changed to 'triclinic'
according to '/home/saulius/struct/CIF-dictionaries/cif_core.dic'
dictionary named 'cif_core.dic' version 2.4.1 from 2010-06-29.

Automatic conversion script
Id: cif_fix_enum 1555 2011-01-17 13:19:09Z saulius 
;
_cod_original_sg_symbol_H-M 'P-1 '
_cod_database_code 7015074

loop_
_symmetry_equiv_pos_as_xyz
'x, y, z'
'-x, -y, -z'

loop_
_atom_site_label
_atom_site_type_symbol
_atom_site_fract_x
_atom_site_fract_y
_atom_site_fract_z
_atom_site_U_iso_or_equiv
_atom_site_adp_type
_atom_site_occupancy
_atom_site_symmetry_multiplicity
_atom_site_calc_flag
_atom_site_refinement_flags
_atom_site_disorder_assembly
_atom_site_disorder_group
Mo1 Mo 0.16466(5) 0.49446(5) 0.49820(4) 0.02105(13) Uani 1 1 d . . .
Mo2 Mo -0.00148(5) 0.24756(5) 0.51168(5) 0.02341(14) Uani 1 1 d . . .
Mo3 Mo 0.28121(6) 0.71537(5) 0.20559(5) 0.02839(15) Uani 1 1 d . . .
Mo4 Mo 0.16993(6) 0.45407(5) 0.23685(5) 0.02718(14) Uani 1 1 d . . .
C1 C 0.3848(6) 0.8392(6) 0.3441(6) 0.0301(14) Uani 1 1 d . . .
H1 H 0.3205 0.9012 0.3301 0.036 Uiso 1 1 calc R . .
C2 C 0.5058(7) 0.6794(6) 0.3444(7) 0.0433(18) Uani 1 1 d . . .
H2 H 0.5410 0.6092 0.3295 0.052 Uiso 1 1 calc R . .
C3 C 0.5499(7) 0.7264(6) 0.4073(7) 0.0455(19) Uani 1 1 d . . .
H3A H 0.6186 0.6960 0.4438 0.055 Uiso 1 1 calc R . .
C4 C 0.4853(6) 0.9161(5) 0.4549(5) 0.0266(13) Uani 1 1 d . . .
C5 C 0.3781(6) 0.9923(6) 0.4809(6) 0.0359(16) Uani 1 1 d . . .
H5 H 0.2961 0.9867 0.4682 0.043 Uiso 1 1 calc R . .
C6 C 0.3935(6) 1.0764(6) 0.5257(6) 0.0356(16) Uani 1 1 d . . .
H6 H 0.3220 1.1283 0.5430 0.043 Uiso 1 1 calc R . .
C7 C -0.2153(7) 0.8109(7) 0.0054(6) 0.0430(18) Uani 1 1 d . . .
H7 H -0.2643 0.8629 -0.0462 0.052 Uiso 1 1 calc R . .
C8 C -0.1630(8) 0.6993(7) 0.0094(7) 0.0488(19) Uani 1 1 d . . .
H8 H -0.1683 0.6599 -0.0397 0.059 Uiso 1 1 calc R . .
C9 C -0.1121(7) 0.7361(6) 0.1476(6) 0.0396(17) Uani 1 1 d . . .
H9 H -0.0775 0.7282 0.2099 0.047 Uiso 1 1 calc R . .
C10 C -0.2174(7) 0.9414(5) 0.1194(5) 0.0297(14) Uani 1 1 d . . .
C11 C -0.1238(7) 0.9923(6) 0.1435(6) 0.0402(17) Uani 1 1 d . . .
H11 H -0.0397 0.9552 0.1449 0.048 Uiso 1 1 calc R . .
C12 C -0.1559(7) 1.1004(6) 0.1660(6) 0.0394(17) Uani 1 1 d . . .
H12 H -0.0936 1.1367 0.1820 0.047 Uiso 1 1 calc R . .
C13 C -0.2794(7) 1.1508(6) 0.1640(6) 0.0350(16) Uani 1 1 d . . .
C14 C -0.3770(7) 1.0980(6) 0.1431(6) 0.0381(16) Uani 1 1 d . . .
H14 H -0.4628 1.1328 0.1454 0.046 Uiso 1 1 calc R . .
C15 C -0.3428(6) 0.9924(6) 0.1190(5) 0.0319(15) Uani 1 1 d . . .
H15 H -0.4047 0.9562 0.1027 0.038 Uiso 1 1 calc R . .
C16 C -0.2700(8) 1.2941(7) 0.2626(7) 0.0473(19) Uani 1 1 d . . .
H16 H -0.2073 1.2514 0.3032 0.057 Uiso 1 1 calc R . .
C17 C -0.4141(9) 1.4353(8) 0.1875(8) 0.066(3) Uani 1 1 d . . .
H17 H -0.4660 1.5068 0.1701 0.080 Uiso 1 1 calc R . .
C18 C -0.4020(8) 1.3495(7) 0.1445(7) 0.057(2) Uani 1 1 d . . .
H18 H -0.4467 1.3491 0.0916 0.068 Uiso 1 1 calc R . .
N1 N 0.4027(5) 0.7487(5) 0.3053(5) 0.0327(13) Uani 1 1 d . . .
N2 N 0.4706(5) 0.8303(4) 0.4061(5) 0.0285(12) Uani 1 1 d . . .
N3 N -0.1006(6) 0.6551(5) 0.0993(5) 0.0482(16) Uani 1 1 d . . .
H3 H -0.0601 0.5849 0.1206 0.058 Uiso 1 1 calc R . .
N4 N -0.1823(5) 0.8324(5) 0.0919(4) 0.0323(12) Uani 1 1 d . . .
N5 N -0.3156(6) 1.2625(5) 0.1880(5) 0.0399(14) Uani 1 1 d . . .
N6 N -0.3324(9) 1.3969(7) 0.2655(7) 0.090(3) Uani 1 1 d . . .
H6A H -0.3245 1.4348 0.3086 0.108 Uiso 1 1 calc R . .
O1 O 0.2706(4) 0.5229(4) 0.5627(4) 0.0324(10) Uani 1 1 d . . .
O2 O 0.1358(4) 0.6848(3) 0.3827(3) 0.0234(9) Uani 1 1 d . . .
O1W O 0.1885(6) 1.0903(4) 0.2805(4) 0.0571(14) Uani 1 1 d . . .
O3 O 0.1414(4) 0.3310(3) 0.5716(3) 0.0253(9) Uani 1 1 d . . .
O4 O 0.2792(4) 0.5139(3) 0.3372(3) 0.0254(9) Uani 1 1 d . . .
O5 O 0.2427(5) 0.8695(4) 0.1472(4) 0.0437(12) Uani 1 1 d . . .
O6 O 0.4360(4) 0.7003(4) 0.1049(4) 0.0430(12) Uani 1 1 d . . .
O7 O 0.1598(4) 0.6373(4) 0.1730(4) 0.0309(10) Uani 1 1 d . . .
O8 O 0.0329(4) 0.1047(4) 0.6120(4) 0.0383(11) Uani 1 1 d . . .
O9 O -0.1058(4) 0.2139(4) 0.4487(4) 0.0346(10) Uani 1 1 d . . .
O10 O 0.1623(4) 0.2902(3) 0.3668(4) 0.0274(9) Uani 1 1 d . . .
O11 O 0.0101(4) 0.4605(3) 0.4100(3) 0.0221(9) Uani 1 1 d . . .
O12 O 0.0456(4) 0.4392(4) 0.1807(4) 0.0336(10) Uani 1 1 d . . .
O13 O 0.3194(4) 0.4413(4) 0.1324(4) 0.0401(11) Uani 1 1 d . . .

loop_
_atom_site_aniso_label
_atom_site_aniso_U_11
_atom_site_aniso_U_22
_atom_site_aniso_U_33
_atom_site_aniso_U_23
_atom_site_aniso_U_13
_atom_site_aniso_U_12
Mo1 0.0208(3) 0.0235(3) 0.0252(3) -0.0135(2) -0.0123(2) 0.0066(2)
Mo2 0.0253(3) 0.0224(3) 0.0289(3) -0.0147(2) -0.0127(2) 0.0062(2)
Mo3 0.0325(3) 0.0283(3) 0.0263(3) -0.0142(3) -0.0073(2) -0.0010(2)
Mo4 0.0316(3) 0.0292(3) 0.0265(3) -0.0171(3) -0.0100(2) 0.0042(2)
C1 0.021(3) 0.032(4) 0.044(4) -0.020(3) -0.012(3) 0.003(3)
C2 0.032(4) 0.045(4) 0.070(5) -0.039(4) -0.021(4) 0.017(3)
C3 0.036(4) 0.038(4) 0.078(5) -0.030(4) -0.032(4) 0.012(3)
C4 0.025(3) 0.027(3) 0.034(3) -0.017(3) -0.014(3) 0.003(3)
C5 0.022(3) 0.045(4) 0.060(4) -0.031(4) -0.025(3) 0.003(3)
C6 0.025(4) 0.043(4) 0.059(4) -0.036(4) -0.023(3) 0.017(3)
C7 0.049(5) 0.052(5) 0.044(4) -0.030(4) -0.027(4) 0.022(4)
C8 0.065(5) 0.046(5) 0.056(5) -0.035(4) -0.031(4) 0.017(4)
C9 0.049(5) 0.037(4) 0.037(4) -0.017(3) -0.020(3) 0.013(3)
C10 0.043(4) 0.024(3) 0.019(3) -0.007(3) -0.010(3) 0.002(3)
C11 0.041(4) 0.040(4) 0.042(4) -0.020(3) -0.014(3) 0.008(3)
C12 0.044(4) 0.042(4) 0.048(4) -0.027(4) -0.023(3) 0.005(3)
C13 0.049(4) 0.028(4) 0.038(4) -0.018(3) -0.021(3) 0.009(3)
C14 0.042(4) 0.037(4) 0.035(4) -0.013(3) -0.016(3) 0.009(3)
C15 0.033(4) 0.033(4) 0.029(3) -0.013(3) -0.009(3) 0.001(3)
C16 0.049(5) 0.055(5) 0.055(5) -0.035(4) -0.023(4) 0.011(4)
C17 0.084(7) 0.056(5) 0.098(7) -0.057(5) -0.055(6) 0.036(5)
C18 0.065(6) 0.065(5) 0.064(5) -0.041(5) -0.039(5) 0.025(4)
N1 0.027(3) 0.036(3) 0.046(3) -0.028(3) -0.008(2) -0.002(2)
N2 0.023(3) 0.026(3) 0.048(3) -0.021(3) -0.017(2) 0.004(2)
N3 0.063(4) 0.036(3) 0.057(4) -0.024(3) -0.031(3) 0.017(3)
N4 0.035(3) 0.035(3) 0.027(3) -0.015(3) -0.011(2) 0.010(2)
N5 0.050(4) 0.035(3) 0.048(4) -0.027(3) -0.021(3) 0.009(3)
N6 0.099(7) 0.087(6) 0.109(7) -0.074(6) -0.017(5) -0.009(5)
O1 0.034(3) 0.036(3) 0.041(3) -0.021(2) -0.025(2) 0.009(2)
O2 0.021(2) 0.025(2) 0.026(2) -0.0109(18) -0.0103(17) 0.0047(17)
O1W 0.085(4) 0.045(3) 0.051(3) -0.028(3) -0.026(3) 0.014(3)
O3 0.023(2) 0.026(2) 0.031(2) -0.0134(19) -0.0130(18) 0.0054(17)
O4 0.025(2) 0.027(2) 0.027(2) -0.0136(19) -0.0092(18) 0.0046(18)
O5 0.063(3) 0.028(3) 0.033(3) -0.007(2) -0.015(2) 0.000(2)
O6 0.036(3) 0.051(3) 0.039(3) -0.024(2) 0.001(2) -0.007(2)
O7 0.044(3) 0.025(2) 0.028(2) -0.0110(19) -0.018(2) 0.0045(19)
O8 0.043(3) 0.027(2) 0.043(3) -0.012(2) -0.018(2) 0.007(2)
O9 0.036(3) 0.038(3) 0.039(3) -0.022(2) -0.015(2) 0.002(2)
O10 0.029(2) 0.027(2) 0.035(2) -0.020(2) -0.0151(19) 0.0116(18)
O11 0.028(2) 0.021(2) 0.022(2) -0.0106(17) -0.0128(17) 0.0079(17)
O12 0.042(3) 0.037(3) 0.036(2) -0.023(2) -0.022(2) 0.010(2)
O13 0.038(3) 0.049(3) 0.036(3) -0.023(2) -0.009(2) 0.008(2)

loop_
_atom_type_symbol
_atom_type_description
_atom_type_scat_dispersion_real
_atom_type_scat_dispersion_imag
_atom_type_scat_source
C C 0.0033 0.0016 'International Tables Vol C Tables 4.2.6.8 and 6.1.1.4'
H H 0.0000 0.0000 'International Tables Vol C Tables 4.2.6.8 and 6.1.1.4'
N N 0.0061 0.0033 'International Tables Vol C Tables 4.2.6.8 and 6.1.1.4'
O O 0.0106 0.0060 'International Tables Vol C Tables 4.2.6.8 and 6.1.1.4'
Mo Mo -1.6832 0.6857 'International Tables Vol C Tables 4.2.6.8 and 6.1.1.4'

loop_
_geom_angle_atom_site_label_1
_geom_angle_atom_site_label_2
_geom_angle_atom_site_label_3
_geom_angle
_geom_angle_site_symmetry_1
_geom_angle_site_symmetry_3
_geom_angle_publ_flag
O1 Mo1 O3 103.15(18) . . ?
O1 Mo1 O4 104.50(18) . . ?
O3 Mo1 O4 100.25(16) . . ?
O1 Mo1 O11 100.64(17) . 2_566 ?
O3 Mo1 O11 98.85(16) . 2_566 ?
O4 Mo1 O11 143.83(16) . 2_566 ?
O1 Mo1 O2 98.25(17) . . ?
O3 Mo1 O2 158.45(15) . . ?
O4 Mo1 O2 76.49(15) . . ?
O11 Mo1 O2 74.50(14) 2_566 . ?
O1 Mo1 O11 177.72(16) . . ?
O3 Mo1 O11 78.23(14) . . ?
O4 Mo1 O11 76.92(14) . . ?
O11 Mo1 O11 77.30(14) 2_566 . ?
O2 Mo1 O11 80.30(13) . . ?
O9 Mo2 O8 104.3(2) . . ?
O9 Mo2 O2 98.60(18) . 2_566 ?
O8 Mo2 O2 104.47(18) . 2_566 ?
O9 Mo2 O10 96.98(17) . . ?
O8 Mo2 O10 103.50(19) . . ?
O2 Mo2 O10 143.34(16) 2_566 . ?
O9 Mo2 O11 99.42(17) . . ?
O8 Mo2 O11 156.32(17) . . ?
O2 Mo2 O11 71.67(14) 2_566 . ?
O10 Mo2 O11 73.16(14) . . ?
O9 Mo2 O3 169.56(17) . . ?
O8 Mo2 O3 86.11(17) . . ?
O2 Mo2 O3 79.66(14) 2_566 . ?
O10 Mo2 O3 79.08(14) . . ?
O11 Mo2 O3 70.22(13) . . ?
O5 Mo3 O6 106.5(2) . . ?
O5 Mo3 O7 103.71(19) . . ?
O6 Mo3 O7 101.66(19) . . ?
O5 Mo3 O2 91.46(18) . . ?
O6 Mo3 O2 155.32(19) . . ?
O7 Mo3 O2 89.98(16) . . ?
O5 Mo3 N1 91.4(2) . . ?
O6 Mo3 N1 86.02(19) . . ?
O7 Mo3 N1 160.05(18) . . ?
O2 Mo3 N1 76.54(16) . . ?
O5 Mo3 O4 161.48(18) . . ?
O6 Mo3 O4 91.32(18) . . ?
O7 Mo3 O4 76.81(15) . . ?
O2 Mo3 O4 70.03(14) . . ?
N1 Mo3 O4 84.70(16) . . ?
O13 Mo4 O12 104.23(19) . . ?
O13 Mo4 O10 98.07(19) . . ?
O12 Mo4 O10 101.32(18) . . ?
O13 Mo4 O7 99.74(19) . . ?
O12 Mo4 O7 93.64(18) . . ?
O10 Mo4 O7 153.11(16) . . ?
O13 Mo4 O11 163.45(17) . . ?
O12 Mo4 O11 91.70(16) . . ?
O10 Mo4 O11 73.98(14) . . ?
O7 Mo4 O11 83.44(15) . . ?
O13 Mo4 O4 92.89(17) . . ?
O12 Mo4 O4 160.53(17) . . ?
O10 Mo4 O4 85.07(14) . . ?
O7 Mo4 O4 74.09(14) . . ?
O11 Mo4 O4 72.23(13) . . ?
N1 C1 N2 111.3(5) . . ?
N1 C1 H1 124.3 . . ?
N2 C1 H1 124.3 . . ?
C3 C2 N1 110.8(6) . . ?
C3 C2 H2 124.6 . . ?
N1 C2 H2 124.6 . . ?
C2 C3 N2 105.0(6) . . ?
C2 C3 H3A 127.5 . . ?
N2 C3 H3A 127.5 . . ?
C6 C4 C5 120.4(5) 2_676 . ?
C6 C4 N2 119.9(5) 2_676 . ?
C5 C4 N2 119.7(5) . . ?
C6 C5 C4 119.6(5) . . ?
C6 C5 H5 120.2 . . ?
C4 C5 H5 120.2 . . ?
C5 C6 C4 120.0(6) . 2_676 ?
C5 C6 H6 120.0 . . ?
C4 C6 H6 120.0 2_676 . ?
C8 C7 N4 106.5(6) . . ?
C8 C7 H7 126.7 . . ?
N4 C7 H7 126.7 . . ?
C7 C8 N3 107.0(6) . . ?
C7 C8 H8 126.5 . . ?
N3 C8 H8 126.5 . . ?
N3 C9 N4 108.0(6) . . ?
N3 C9 H9 126.0 . . ?
N4 C9 H9 126.0 . . ?
C15 C10 C11 121.6(6) . . ?
C15 C10 N4 119.0(5) . . ?
C11 C10 N4 119.3(6) . . ?
C10 C11 C12 119.4(6) . . ?
C10 C11 H11 120.3 . . ?
C12 C11 H11 120.3 . . ?
C13 C12 C11 118.5(6) . . ?
C13 C12 H12 120.8 . . ?
C11 C12 H12 120.8 . . ?
C12 C13 C14 122.7(6) . . ?
C12 C13 N5 119.5(6) . . ?
C14 C13 N5 117.8(6) . . ?
C15 C14 C13 118.1(6) . . ?
C15 C14 H14 121.0 . . ?
C13 C14 H14 121.0 . . ?
C10 C15 C14 119.7(6) . . ?
C10 C15 H15 120.1 . . ?
C14 C15 H15 120.1 . . ?
N6 C16 N5 106.3(7) . . ?
N6 C16 H16 126.8 . . ?
N5 C16 H16 126.8 . . ?
C18 C17 N6 105.7(7) . . ?
C18 C17 H17 127.2 . . ?
N6 C17 H17 127.2 . . ?
C17 C18 N5 109.8(7) . . ?
C17 C18 H18 125.1 . . ?
N5 C18 H18 125.1 . . ?
C1 N1 C2 105.5(5) . . ?
C1 N1 Mo3 126.0(4) . . ?
C2 N1 Mo3 128.5(4) . . ?
C1 N2 C3 107.3(5) . . ?
C1 N2 C4 126.6(5) . . ?
C3 N2 C4 125.9(5) . . ?
C9 N3 C8 109.4(6) . . ?
C9 N3 H3 125.3 . . ?
C8 N3 H3 125.3 . . ?
C9 N4 C7 109.1(6) . . ?
C9 N4 C10 125.2(5) . . ?
C7 N4 C10 125.6(5) . . ?
C18 N5 C16 108.6(6) . . ?
C18 N5 C13 126.1(6) . . ?
C16 N5 C13 125.3(6) . . ?
C16 N6 C17 109.5(6) . . ?
C16 N6 H6A 125.2 . . ?
C17 N6 H6A 125.2 . . ?
Mo2 O2 Mo3 148.5(2) 2_566 . ?
Mo2 O2 Mo1 107.10(16) 2_566 . ?
Mo3 O2 Mo1 104.13(16) . . ?
Mo1 O3 Mo2 115.39(17) . . ?
Mo1 O4 Mo3 108.68(17) . . ?
Mo1 O4 Mo4 112.29(17) . . ?
Mo3 O4 Mo4 91.05(13) . . ?
Mo3 O7 Mo4 114.70(19) . . ?
Mo4 O10 Mo2 116.07(19) . . ?
Mo1 O11 Mo4 154.41(19) 2_566 . ?
Mo1 O11 Mo2 101.59(16) 2_566 . ?
Mo4 O11 Mo2 92.16(13) . . ?
Mo1 O11 Mo1 102.70(14) 2_566 . ?
Mo4 O11 Mo1 97.10(14) . . ?
Mo2 O11 Mo1 96.13(13) . . ?

loop_
_geom_bond_atom_site_label_1
_geom_bond_atom_site_label_2
_geom_bond_distance
_geom_bond_site_symmetry_2
_geom_bond_publ_flag
Mo1 O1 1.698(4) . ?
Mo1 O3 1.754(4) . ?
Mo1 O4 1.890(4) . ?
Mo1 O11 1.938(4) 2_566 ?
Mo1 O2 2.146(4) . ?
Mo1 O11 2.381(3) . ?
Mo2 O9 1.699(4) . ?
Mo2 O8 1.707(4) . ?
Mo2 O2 1.923(4) 2_566 ?
Mo2 O10 1.939(4) . ?
Mo2 O11 2.280(4) . ?
Mo2 O3 2.333(4) . ?
Mo3 O5 1.702(4) . ?
Mo3 O6 1.715(4) . ?
Mo3 O7 1.880(4) . ?
Mo3 O2 2.121(4) . ?
Mo3 N1 2.211(5) . ?
Mo3 O4 2.244(4) . ?
Mo4 O13 1.693(4) . ?
Mo4 O12 1.719(4) . ?
Mo4 O10 1.917(4) . ?
Mo4 O7 1.965(4) . ?
Mo4 O11 2.261(4) . ?
Mo4 O4 2.292(4) . ?
C1 N1 1.319(7) . ?
C1 N2 1.334(7) . ?
C1 H1 0.9300 . ?
C2 C3 1.345(8) . ?
C2 N1 1.364(8) . ?
C2 H2 0.9300 . ?
C3 N2 1.389(8) . ?
C3 H3A 0.9300 . ?
C4 C6 1.375(8) 2_676 ?
C4 C5 1.383(8) . ?
C4 N2 1.429(7) . ?
C5 C6 1.375(8) . ?
C5 H5 0.9300 . ?
C6 C4 1.375(8) 2_676 ?
C6 H6 0.9300 . ?
C7 C8 1.350(9) . ?
C7 N4 1.362(7) . ?
C7 H7 0.9300 . ?
C8 N3 1.369(8) . ?
C8 H8 0.9300 . ?
C9 N3 1.306(8) . ?
C9 N4 1.335(8) . ?
C9 H9 0.9300 . ?
C10 C15 1.365(8) . ?
C10 C11 1.371(8) . ?
C10 N4 1.443(7) . ?
C11 C12 1.397(9) . ?
C11 H11 0.9300 . ?
C12 C13 1.349(9) . ?
C12 H12 0.9300 . ?
C13 C14 1.394(8) . ?
C13 N5 1.451(7) . ?
C14 C15 1.380(8) . ?
C14 H14 0.9300 . ?
C15 H15 0.9300 . ?
C16 N6 1.312(10) . ?
C16 N5 1.367(8) . ?
C16 H16 0.9300 . ?
C17 C18 1.309(9) . ?
C17 N6 1.403(10) . ?
C17 H17 0.9300 . ?
C18 N5 1.338(9) . ?
C18 H18 0.9300 . ?
N3 H3 0.8600 . ?
N6 H6A 0.8600 . ?
O2 Mo2 1.923(4) 2_566 ?
O11 Mo1 1.938(4) 2_566 ?

loop_
_geom_torsion_atom_site_label_1
_geom_torsion_atom_site_label_2
_geom_torsion_atom_site_label_3
_geom_torsion_atom_site_label_4
_geom_torsion
_geom_torsion_site_symmetry_1
_geom_torsion_site_symmetry_2
_geom_torsion_site_symmetry_3
_geom_torsion_site_symmetry_4
_geom_torsion_publ_flag
N1 C2 C3 N2 -0.5(8) . . . . ?
C6 C4 C5 C6 0.4(11) 2_676 . . . ?
N2 C4 C5 C6 -178.8(6) . . . . ?
C4 C5 C6 C4 -0.4(11) . . . 2_676 ?
N4 C7 C8 N3 0.6(8) . . . . ?
C15 C10 C11 C12 -1.2(9) . . . . ?
N4 C10 C11 C12 177.8(6) . . . . ?
C10 C11 C12 C13 0.4(10) . . . . ?
C11 C12 C13 C14 1.5(10) . . . . ?
C11 C12 C13 N5 179.5(6) . . . . ?
C12 C13 C14 C15 -2.5(10) . . . . ?
N5 C13 C14 C15 179.4(5) . . . . ?
C11 C10 C15 C14 0.2(9) . . . . ?
N4 C10 C15 C14 -178.9(5) . . . . ?
C13 C14 C15 C10 1.6(9) . . . . ?
N6 C17 C18 N5 -1.6(10) . . . . ?
N2 C1 N1 C2 -0.3(7) . . . . ?
N2 C1 N1 Mo3 177.1(4) . . . . ?
C3 C2 N1 C1 0.5(8) . . . . ?
C3 C2 N1 Mo3 -176.9(4) . . . . ?
O5 Mo3 N1 C1 26.6(5) . . . . ?
O6 Mo3 N1 C1 133.1(5) . . . . ?
O7 Mo3 N1 C1 -113.2(6) . . . . ?
O2 Mo3 N1 C1 -64.6(5) . . . . ?
O4 Mo3 N1 C1 -135.3(5) . . . . ?
O5 Mo3 N1 C2 -156.5(6) . . . . ?
O6 Mo3 N1 C2 -50.1(6) . . . . ?
O7 Mo3 N1 C2 63.6(8) . . . . ?
O2 Mo3 N1 C2 112.3(6) . . . . ?
O4 Mo3 N1 C2 41.6(5) . . . . ?
N1 C1 N2 C3 0.0(7) . . . . ?
N1 C1 N2 C4 176.1(5) . . . . ?
C2 C3 N2 C1 0.3(7) . . . . ?
C2 C3 N2 C4 -175.9(6) . . . . ?
C6 C4 N2 C1 -155.7(6) 2_676 . . . ?
C5 C4 N2 C1 23.4(9) . . . . ?
C6 C4 N2 C3 19.7(9) 2_676 . . . ?
C5 C4 N2 C3 -161.2(6) . . . . ?
N4 C9 N3 C8 0.6(8) . . . . ?
C7 C8 N3 C9 -0.8(9) . . . . ?
N3 C9 N4 C7 -0.2(8) . . . . ?
N3 C9 N4 C10 179.7(6) . . . . ?
C8 C7 N4 C9 -0.2(8) . . . . ?
C8 C7 N4 C10 179.9(6) . . . . ?
C15 C10 N4 C9 -141.7(6) . . . . ?
C11 C10 N4 C9 39.1(9) . . . . ?
C15 C10 N4 C7 38.1(9) . . . . ?
C11 C10 N4 C7 -141.0(7) . . . . ?
C17 C18 N5 C16 -0.1(10) . . . . ?
C17 C18 N5 C13 178.1(7) . . . . ?
N6 C16 N5 C18 1.8(9) . . . . ?
N6 C16 N5 C13 -176.3(7) . . . . ?
C12 C13 N5 C18 152.2(7) . . . . ?
C14 C13 N5 C18 -29.7(10) . . . . ?
C12 C13 N5 C16 -30.0(10) . . . . ?
C14 C13 N5 C16 148.1(7) . . . . ?
N5 C16 N6 C17 -2.8(9) . . . . ?
C18 C17 N6 C16 2.8(11) . . . . ?
O5 Mo3 O2 Mo2 -2.1(4) . . . 2_566 ?
O6 Mo3 O2 Mo2 135.3(4) . . . 2_566 ?
O7 Mo3 O2 Mo2 -105.8(4) . . . 2_566 ?
N1 Mo3 O2 Mo2 89.1(4) . . . 2_566 ?
O4 Mo3 O2 Mo2 178.3(4) . . . 2_566 ?
O5 Mo3 O2 Mo1 -174.59(19) . . . . ?
O6 Mo3 O2 Mo1 -37.2(5) . . . . ?
O7 Mo3 O2 Mo1 81.70(17) . . . . ?
N1 Mo3 O2 Mo1 -83.45(18) . . . . ?
O4 Mo3 O2 Mo1 5.75(13) . . . . ?
O1 Mo1 O2 Mo2 -79.5(2) . . . 2_566 ?
O3 Mo1 O2 Mo2 93.8(4) . . . 2_566 ?
O4 Mo1 O2 Mo2 177.47(19) . . . 2_566 ?
O11 Mo1 O2 Mo2 19.32(15) 2_566 . . 2_566 ?
O11 Mo1 O2 Mo2 98.72(17) . . . 2_566 ?
O1 Mo1 O2 Mo3 96.42(19) . . . . ?
O3 Mo1 O2 Mo3 -90.3(4) . . . . ?
O4 Mo1 O2 Mo3 -6.60(15) . . . . ?
O11 Mo1 O2 Mo3 -164.75(18) 2_566 . . . ?
O11 Mo1 O2 Mo3 -85.35(15) . . . . ?
O1 Mo1 O3 Mo2 179.62(19) . . . . ?
O4 Mo1 O3 Mo2 -72.7(2) . . . . ?
O11 Mo1 O3 Mo2 76.4(2) 2_566 . . . ?
O2 Mo1 O3 Mo2 6.4(5) . . . . ?
O11 Mo1 O3 Mo2 1.47(16) . . . . ?
O9 Mo2 O3 Mo1 5.6(10) . . . . ?
O8 Mo2 O3 Mo1 178.8(2) . . . . ?
O2 Mo2 O3 Mo1 -75.7(2) 2_566 . . . ?
O10 Mo2 O3 Mo1 74.3(2) . . . . ?
O11 Mo2 O3 Mo1 -1.59(17) . . . . ?
O1 Mo1 O4 Mo3 -88.8(2) . . . . ?
O3 Mo1 O4 Mo3 164.61(17) . . . . ?
O11 Mo1 O4 Mo3 43.8(3) 2_566 . . . ?
O2 Mo1 O4 Mo3 6.38(15) . . . . ?
O11 Mo1 O4 Mo3 89.37(16) . . . . ?
O1 Mo1 O4 Mo4 172.02(19) . . . . ?
O3 Mo1 O4 Mo4 65.4(2) . . . . ?
O11 Mo1 O4 Mo4 -55.4(3) 2_566 . . . ?
O2 Mo1 O4 Mo4 -92.80(18) . . . . ?
O11 Mo1 O4 Mo4 -9.81(15) . . . . ?
O5 Mo3 O4 Mo1 -7.7(6) . . . . ?
O6 Mo3 O4 Mo1 156.8(2) . . . . ?
O7 Mo3 O4 Mo1 -101.5(2) . . . . ?
O2 Mo3 O4 Mo1 -6.68(15) . . . . ?
N1 Mo3 O4 Mo1 70.90(19) . . . . ?
O5 Mo3 O4 Mo4 106.3(6) . . . . ?
O6 Mo3 O4 Mo4 -89.23(17) . . . . ?
O7 Mo3 O4 Mo4 12.44(15) . . . . ?
O2 Mo3 O4 Mo4 107.31(15) . . . . ?
N1 Mo3 O4 Mo4 -175.11(17) . . . . ?
O13 Mo4 O4 Mo1 -162.0(2) . . . . ?
O12 Mo4 O4 Mo1 46.2(6) . . . . ?
O10 Mo4 O4 Mo1 -64.2(2) . . . . ?
O7 Mo4 O4 Mo1 98.7(2) . . . . ?
O11 Mo4 O4 Mo1 10.58(16) . . . . ?
O13 Mo4 O4 Mo3 87.26(18) . . . . ?
O12 Mo4 O4 Mo3 -64.6(5) . . . . ?
O10 Mo4 O4 Mo3 -174.88(15) . . . . ?
O7 Mo4 O4 Mo3 -12.05(14) . . . . ?
O11 Mo4 O4 Mo3 -100.14(14) . . . . ?
O5 Mo3 O7 Mo4 -177.0(2) . . . . ?
O6 Mo3 O7 Mo4 72.6(3) . . . . ?
O2 Mo3 O7 Mo4 -85.5(2) . . . . ?
N1 Mo3 O7 Mo4 -38.6(6) . . . . ?
O4 Mo3 O7 Mo4 -16.06(18) . . . . ?
O13 Mo4 O7 Mo3 -74.3(2) . . . . ?
O12 Mo4 O7 Mo3 -179.5(2) . . . . ?
O10 Mo4 O7 Mo3 56.5(5) . . . . ?
O11 Mo4 O7 Mo3 89.3(2) . . . . ?
O4 Mo4 O7 Mo3 15.92(18) . . . . ?
O13 Mo4 O10 Mo2 -175.9(2) . . . . ?
O12 Mo4 O10 Mo2 -69.6(2) . . . . ?
O7 Mo4 O10 Mo2 53.0(4) . . . . ?
O11 Mo4 O10 Mo2 18.95(17) . . . . ?
O4 Mo4 O10 Mo2 91.9(2) . . . . ?
O9 Mo2 O10 Mo4 78.9(2) . . . . ?
O8 Mo2 O10 Mo4 -174.6(2) . . . . ?
O2 Mo2 O10 Mo4 -35.7(4) 2_566 . . . ?
O11 Mo2 O10 Mo4 -18.87(17) . . . . ?
O3 Mo2 O10 Mo4 -91.3(2) . . . . ?
O13 Mo4 O11 Mo1 159.6(6) . . . 2_566 ?
O12 Mo4 O11 Mo1 -36.0(5) . . . 2_566 ?
O10 Mo4 O11 Mo1 -137.3(5) . . . 2_566 ?
O7 Mo4 O11 Mo1 57.4(4) . . . 2_566 ?
O4 Mo4 O11 Mo1 132.8(5) . . . 2_566 ?
O13 Mo4 O11 Mo2 -77.4(6) . . . . ?
O12 Mo4 O11 Mo2 86.92(17) . . . . ?
O10 Mo4 O11 Mo2 -14.37(13) . . . . ?
O7 Mo4 O11 Mo2 -179.61(15) . . . . ?
O4 Mo4 O11 Mo2 -104.26(14) . . . . ?
O13 Mo4 O11 Mo1 19.0(7) . . . . ?
O12 Mo4 O11 Mo1 -176.62(16) . . . . ?
O10 Mo4 O11 Mo1 82.08(15) . . . . ?
O7 Mo4 O11 Mo1 -83.15(15) . . . . ?
O4 Mo4 O11 Mo1 -7.81(12) . . . . ?
O9 Mo2 O11 Mo1 78.05(19) . . . 2_566 ?
O8 Mo2 O11 Mo1 -102.2(4) . . . 2_566 ?
O2 Mo2 O11 Mo1 -17.96(14) 2_566 . . 2_566 ?
O10 Mo2 O11 Mo1 172.55(18) . . . 2_566 ?
O3 Mo2 O11 Mo1 -103.27(16) . . . 2_566 ?
O9 Mo2 O11 Mo4 -80.24(17) . . . . ?
O8 Mo2 O11 Mo4 99.5(4) . . . . ?
O2 Mo2 O11 Mo4 -176.25(17) 2_566 . . . ?
O10 Mo2 O11 Mo4 14.27(13) . . . . ?
O3 Mo2 O11 Mo4 98.44(14) . . . . ?
O9 Mo2 O11 Mo1 -177.61(16) . . . . ?
O8 Mo2 O11 Mo1 2.1(5) . . . . ?
O2 Mo2 O11 Mo1 86.38(15) 2_566 . . . ?
O10 Mo2 O11 Mo1 -83.11(15) . . . . ?
O3 Mo2 O11 Mo1 1.07(12) . . . . ?
O1 Mo1 O11 Mo1 -26(4) . . . 2_566 ?
O3 Mo1 O11 Mo1 102.01(18) . . . 2_566 ?
O4 Mo1 O11 Mo1 -154.40(19) . . . 2_566 ?
O11 Mo1 O11 Mo1 0.0 2_566 . . 2_566 ?
O2 Mo1 O11 Mo1 -76.15(16) . . . 2_566 ?
O1 Mo1 O11 Mo4 138(4) . . . . ?
O3 Mo1 O11 Mo4 -94.32(16) . . . . ?
O4 Mo1 O11 Mo4 9.27(14) . . . . ?
O11 Mo1 O11 Mo4 163.7(2) 2_566 . . . ?
O2 Mo1 O11 Mo4 87.52(14) . . . . ?
O1 Mo1 O11 Mo2 -129(4) . . . . ?
O3 Mo1 O11 Mo2 -1.36(15) . . . . ?
O4 Mo1 O11 Mo2 102.23(16) . . . . ?
O11 Mo1 O11 Mo2 -103.37(18) 2_566 . . . ?
O2 Mo1 O11 Mo2 -179.53(15) . . . . ?
